data_7044284
loop_
_publ_author_name
'Nandre, Jitendra P.'
'Patil, Samadhan R.'
'Sahoo, Suban K.'
'Pradeep, Chullikkattil P.'
'Churakov, Andrei'
'Yu, Fabiao'
'Chen, Lingxin'
'Redshaw, Carl'
'Patil, Ashok Anandrao'
'Patil, Umesh Daga'

_publ_section_title
;
 Chemosensor for micro to nano-molar detection of Ag+ and Hg2+ ions in
 pure aqueous media and its applications in cell imaging
;
_journal_name_full 'Dalton Trans.'
_journal_paper_doi 10.1039/C7DT02524F
_journal_year 2017
_chemical_formula_moiety 'C13 H11 N3 O S'
_chemical_formula_sum 'C13 H11 N3 O S'
_chemical_formula_weight 257.31
_chemical_name_systematic
; 
 ? 
;
_space_group_IT_number 14
_symmetry_cell_setting monoclinic
_symmetry_space_group_name_Hall '-P 2yn'
_symmetry_space_group_name_H-M 'P 1 21/n 1'
_atom_sites_solution_hydrogens difmap
_atom_sites_solution_primary direct
_atom_sites_solution_secondary difmap
_audit_creation_method SHELXL-97
_audit_update_record
;
2014-08-04 deposited with the CCDC.
2017-09-19 downloaded from the CCDC.
;
_cell_angle_alpha 90.00
_cell_angle_beta 90.393(2)
_cell_angle_gamma 90.00
_cell_formula_units_Z 4
_cell_length_a 5.2573(8)
_cell_length_b 20.338(3)
_cell_length_c 11.7359(17)
_cell_measurement_reflns_used 1864
_cell_measurement_temperature 150(2)
_cell_measurement_theta_max 27.551
_cell_measurement_theta_min 2.650
_cell_volume 1254.8(3)
_computing_cell_refinement 'SAINT (Bruker, 2008)'
_computing_data_collection '<i>APEX2</i> (Bruker, 2008)'
_computing_data_reduction 'SAINT (Bruker, 2008)'
_computing_molecular_graphics 'SHELXTL (Sheldrick, 2008)'
_computing_publication_material 'SHELXTL (Sheldrick, 2008)'
_computing_structure_refinement 'SHELXTL (Sheldrick, 2008)'
_computing_structure_solution 'SHELXTL (Sheldrick, 2008)'
_diffrn_ambient_temperature 150(2)
_diffrn_measured_fraction_theta_full 0.998
_diffrn_measured_fraction_theta_max 0.998
_diffrn_measurement_device_type 'Bruker SMART APEX II'
_diffrn_measurement_method \w
_diffrn_radiation_monochromator graphite
_diffrn_radiation_source 'fine-focus sealed tube'
_diffrn_radiation_type MoK\a
_diffrn_radiation_wavelength 0.71073
_diffrn_reflns_av_R_equivalents 0.0418
_diffrn_reflns_av_sigmaI/netI 0.0432
_diffrn_reflns_limit_h_max 6
_diffrn_reflns_limit_h_min -6
_diffrn_reflns_limit_k_max 24
_diffrn_reflns_limit_k_min -18
_diffrn_reflns_limit_l_max 14
_diffrn_reflns_limit_l_min -14
_diffrn_reflns_number 8081
_diffrn_reflns_theta_full 25.50
_diffrn_reflns_theta_max 25.50
_diffrn_reflns_theta_min 2.65
_diffrn_standards_decay_% 0
_diffrn_standards_interval_time 0
_diffrn_standards_number 0
_exptl_absorpt_coefficient_mu 0.249
_exptl_absorpt_correction_T_max 0.9975
_exptl_absorpt_correction_T_min 0.9247
_exptl_absorpt_correction_type multi-scan
_exptl_absorpt_process_details 'SADABS (Bruker, 2008)'
_exptl_crystal_colour colourless
_exptl_crystal_density_diffrn 1.362
_exptl_crystal_density_method 'not measured'
_exptl_crystal_description plate
_exptl_crystal_F_000 536
_exptl_crystal_size_max 0.32
_exptl_crystal_size_mid 0.09
_exptl_crystal_size_min 0.01
_refine_diff_density_max 0.229
_refine_diff_density_min -0.179
_refine_diff_density_rms 0.043
_refine_ls_extinction_method none
_refine_ls_goodness_of_fit_ref 1.006
_refine_ls_hydrogen_treatment refall
_refine_ls_matrix_type full
_refine_ls_number_parameters 207
_refine_ls_number_reflns 2343
_refine_ls_number_restraints 0
_refine_ls_restrained_S_all 1.006
_refine_ls_R_factor_all 0.0628
_refine_ls_R_factor_gt 0.0373
_refine_ls_shift/su_max 0.001
_refine_ls_shift/su_mean 0.000
_refine_ls_structure_factor_coef Fsqd
_refine_ls_weighting_details 'calc w=1/[\s^2^(Fo^2^)+(0.0416P)^2^+0.2140P] where P=(Fo^2^+2Fc^2^)/3'
_refine_ls_weighting_scheme calc
_refine_ls_wR_factor_gt 0.0797
_refine_ls_wR_factor_ref 0.0886
_reflns_number_gt 1720
_reflns_number_total 2343
_reflns_threshold_expression I>2\s(I)
_cod_data_source_file c7dt02524f4.cif
_cod_data_source_block k
_cod_original_sg_symbol_H-M 'P 21/n'
_cod_database_code 7044284

loop_
_symmetry_equiv_pos_as_xyz
'x, y, z'
'-x+1/2, y+1/2, -z+1/2'
'-x, -y, -z'
'x-1/2, -y-1/2, z-1/2'

loop_
_atom_site_label
_atom_site_type_symbol
_atom_site_fract_x
_atom_site_fract_y
_atom_site_fract_z
_atom_site_U_iso_or_equiv
_atom_site_adp_type
_atom_site_occupancy
_atom_site_symmetry_multiplicity
_atom_site_calc_flag
S1 S 0.31296(12) 0.59048(3) 0.99937(4) 0.04170(19) Uani 1 1 d
O1 O 0.5639(3) 0.56601(7) 0.63337(11) 0.0414(4) Uani 1 1 d
N1 N 0.5763(3) 0.54752(8) 0.82482(13) 0.0281(4) Uani 1 1 d
N2 N 0.2955(3) 0.62999(8) 0.78103(13) 0.0317(4) Uani 1 1 d
N3 N 0.0783(4) 0.70433(9) 0.67718(14) 0.0462(5) Uani 1 1 d
C1 C 0.3922(4) 0.59147(9) 0.86194(15) 0.0271(4) Uani 1 1 d
C2 C 0.1056(4) 0.67876(10) 0.78122(15) 0.0302(5) Uani 1 1 d
C3 C -0.0379(4) 0.69895(11) 0.87327(18) 0.0398(5) Uani 1 1 d
C4 C -0.2154(4) 0.74756(12) 0.8555(2) 0.0462(6) Uani 1 1 d
C5 C -0.2466(5) 0.77436(13) 0.7493(2) 0.0497(6) Uani 1 1 d
C6 C -0.0961(5) 0.75110(13) 0.6636(2) 0.0574(7) Uani 1 1 d
C11 C 0.6512(3) 0.53495(10) 0.71400(15) 0.0289(5) Uani 1 1 d
C12 C 0.8411(3) 0.48202(9) 0.69679(15) 0.0268(4) Uani 1 1 d
C13 C 0.8401(4) 0.45072(10) 0.59085(16) 0.0319(5) Uani 1 1 d
C14 C 1.0196(4) 0.40345(11) 0.56650(18) 0.0368(5) Uani 1 1 d
C15 C 1.2023(4) 0.38733(11) 0.64678(19) 0.0394(5) Uani 1 1 d
C16 C 1.2025(4) 0.41736(11) 0.7519(2) 0.0380(5) Uani 1 1 d
C17 C 1.0219(4) 0.46453(10) 0.77794(17) 0.0313(5) Uani 1 1 d
H1 H 0.629(3) 0.5210(10) 0.8733(16) 0.027(6) Uiso 1 1 d
H2 H 0.353(4) 0.6226(11) 0.717(2) 0.048(7) Uiso 1 1 d
H3 H -0.010(4) 0.6775(11) 0.9426(19) 0.055(7) Uiso 1 1 d
H4 H -0.319(5) 0.7637(12) 0.913(2) 0.069(8) Uiso 1 1 d
H5 H -0.363(4) 0.8093(13) 0.7350(18) 0.057(7) Uiso 1 1 d
H6 H -0.115(4) 0.7667(12) 0.592(2) 0.063(7) Uiso 1 1 d
H13 H 0.705(4) 0.4619(10) 0.5347(16) 0.037(5) Uiso 1 1 d
H14 H 1.018(4) 0.3805(10) 0.4966(18) 0.040(6) Uiso 1 1 d
H15 H 1.329(4) 0.3545(11) 0.6275(18) 0.050(6) Uiso 1 1 d
H16 H 1.321(4) 0.4077(11) 0.8032(18) 0.044(6) Uiso 1 1 d
H17 H 1.026(3) 0.4864(9) 0.8485(16) 0.027(5) Uiso 1 1 d

loop_
_atom_site_aniso_label
_atom_site_aniso_U_11
_atom_site_aniso_U_22
_atom_site_aniso_U_33
_atom_site_aniso_U_23
_atom_site_aniso_U_13
_atom_site_aniso_U_12
S1 0.0712(4) 0.0354(3) 0.0185(2) -0.0021(2) 0.0042(2) 0.0124(3)
O1 0.0524(9) 0.0493(10) 0.0228(7) 0.0089(6) 0.0096(6) 0.0178(8)
N1 0.0382(9) 0.0253(10) 0.0209(8) 0.0028(7) -0.0009(7) 0.0030(8)
N2 0.0419(10) 0.0310(10) 0.0222(8) 0.0020(7) 0.0059(7) 0.0076(8)
N3 0.0668(12) 0.0442(12) 0.0276(9) 0.0030(8) -0.0001(8) 0.0248(10)
C1 0.0346(10) 0.0229(11) 0.0239(9) -0.0040(8) 0.0001(8) -0.0032(9)
C2 0.0351(11) 0.0237(12) 0.0320(10) -0.0013(8) 0.0002(8) -0.0002(9)
C3 0.0443(12) 0.0381(14) 0.0372(12) 0.0064(10) 0.0116(10) 0.0046(11)
C4 0.0474(13) 0.0396(14) 0.0519(14) 0.0045(11) 0.0193(11) 0.0085(12)
C5 0.0531(15) 0.0413(15) 0.0547(15) 0.0005(11) 0.0012(11) 0.0187(13)
C6 0.0818(19) 0.0561(17) 0.0342(13) 0.0026(12) -0.0050(12) 0.0318(15)
C11 0.0318(10) 0.0320(12) 0.0231(9) 0.0029(8) 0.0042(8) -0.0026(9)
C12 0.0263(10) 0.0269(12) 0.0273(10) 0.0055(8) 0.0054(8) -0.0034(9)
C13 0.0337(11) 0.0369(13) 0.0252(10) 0.0051(9) 0.0055(9) 0.0003(10)
C14 0.0410(12) 0.0350(13) 0.0344(11) -0.0013(10) 0.0132(9) 0.0004(11)
C15 0.0328(11) 0.0324(13) 0.0532(14) 0.0032(10) 0.0114(10) 0.0006(10)
C16 0.0256(11) 0.0392(14) 0.0492(13) 0.0069(10) -0.0051(10) -0.0033(10)
C17 0.0287(10) 0.0316(13) 0.0336(11) -0.0003(9) 0.0008(8) -0.0082(10)

loop_
_atom_type_symbol
_atom_type_description
_atom_type_scat_dispersion_real
_atom_type_scat_dispersion_imag
_atom_type_scat_source
C C 0.0033 0.0016 'International Tables Vol C Tables 4.2.6.8 and 6.1.1.4'
H H 0.0000 0.0000 'International Tables Vol C Tables 4.2.6.8 and 6.1.1.4'
N N 0.0061 0.0033 'International Tables Vol C Tables 4.2.6.8 and 6.1.1.4'
O O 0.0106 0.0060 'International Tables Vol C Tables 4.2.6.8 and 6.1.1.4'
S S 0.1246 0.1234 'International Tables Vol C Tables 4.2.6.8 and 6.1.1.4'

loop_
_geom_angle_atom_site_label_1
_geom_angle_atom_site_label_2
_geom_angle_atom_site_label_3
_geom_angle
C11 N1 C1 128.03(17)
C11 N1 H1 115.4(13)
C1 N1 H1 115.5(13)
C1 N2 C2 133.00(17)
C1 N2 H2 113.6(16)
C2 N2 H2 113.3(16)
C6 N3 C2 117.26(18)
N2 C1 N1 114.76(16)
N2 C1 S1 126.93(15)
N1 C1 S1 118.31(14)
N3 C2 C3 122.87(19)
N3 C2 N2 110.20(16)
C3 C2 N2 126.93(18)
C4 C3 C2 117.9(2)
C4 C3 H3 124.8(14)
C2 C3 H3 117.2(14)
C5 C4 C3 120.1(2)
C5 C4 H4 117.1(16)
C3 C4 H4 122.8(16)
C6 C5 C4 117.7(2)
C6 C5 H5 120.2(13)
C4 C5 H5 122.0(13)
N3 C6 C5 124.2(2)
N3 C6 H6 115.7(16)
C5 C6 H6 120.1(16)
O1 C11 N1 121.54(18)
O1 C11 C12 121.22(16)
N1 C11 C12 117.25(16)
C17 C12 C13 119.50(18)
C17 C12 C11 123.46(17)
C13 C12 C11 116.99(17)
C14 C13 C12 120.27(19)
C14 C13 H13 120.7(11)
C12 C13 H13 119.0(11)
C13 C14 C15 119.9(2)
C13 C14 H14 121.6(13)
C15 C14 H14 118.5(13)
C16 C15 C14 120.2(2)
C16 C15 H15 121.2(13)
C14 C15 H15 118.6(13)
C15 C16 C17 120.6(2)
C15 C16 H16 120.5(14)
C17 C16 H16 118.9(14)
C16 C17 C12 119.6(2)
C16 C17 H17 120.7(11)
C12 C17 H17 119.6(11)

loop_
_geom_bond_atom_site_label_1
_geom_bond_atom_site_label_2
_geom_bond_distance
S1 C1 1.6686(18)
O1 C11 1.224(2)
N1 C11 1.385(2)
N1 C1 1.390(2)
N1 H1 0.83(2)
N2 C1 1.329(2)
N2 C2 1.407(2)
N2 H2 0.82(2)
N3 C6 1.330(3)
N3 C2 1.334(2)
C2 C3 1.384(3)
C3 C4 1.374(3)
C3 H3 0.93(2)
C4 C5 1.369(3)
C4 H4 0.93(2)
C5 C6 1.368(3)
C5 H5 0.95(2)
C6 H6 0.91(2)
C11 C12 1.483(3)
C12 C17 1.387(3)
C12 C13 1.397(3)
C13 C14 1.378(3)
C13 H13 0.991(19)
C14 C15 1.380(3)
C14 H14 0.94(2)
C15 C16 1.376(3)
C15 H15 0.97(2)
C16 C17 1.385(3)
C16 H16 0.89(2)
C17 H17 0.940(19)

loop_
_geom_hbond_atom_site_label_D
_geom_hbond_atom_site_label_H
_geom_hbond_atom_site_label_A
_geom_hbond_distance_DH
_geom_hbond_distance_HA
_geom_hbond_distance_DA
_geom_hbond_angle_DHA
_geom_hbond_site_symmetry_A
N2 H2 O1 0.82(2) 1.88(2) 2.592(2) 144(2) .
N1 H1 S1 0.83(2) 2.73(2) 3.5293(18) 161.8(17) 3_667

loop_
_geom_torsion_atom_site_label_1
_geom_torsion_atom_site_label_2
_geom_torsion_atom_site_label_3
_geom_torsion_atom_site_label_4
_geom_torsion
C2 N2 C1 N1 178.14(19)
C2 N2 C1 S1 -1.1(3)
C11 N1 C1 N2 -6.8(3)
C11 N1 C1 S1 172.49(15)
C6 N3 C2 C3 -0.1(3)
C6 N3 C2 N2 179.7(2)
C1 N2 C2 N3 179.4(2)
C1 N2 C2 C3 -0.8(4)
N3 C2 C3 C4 -0.1(3)
N2 C2 C3 C4 -179.8(2)
C2 C3 C4 C5 0.2(4)
C3 C4 C5 C6 -0.1(4)
C2 N3 C6 C5 0.2(4)
C4 C5 C6 N3 -0.1(4)
C1 N1 C11 O1 3.8(3)
C1 N1 C11 C12 -175.93(17)
O1 C11 C12 C17 151.73(19)
N1 C11 C12 C17 -28.5(3)
O1 C11 C12 C13 -25.6(3)
N1 C11 C12 C13 154.11(17)
C17 C12 C13 C14 -0.9(3)
C11 C12 C13 C14 176.60(17)
C12 C13 C14 C15 -0.5(3)
C13 C14 C15 C16 1.3(3)
C14 C15 C16 C17 -0.8(3)
C15 C16 C17 C12 -0.6(3)
C13 C12 C17 C16 1.4(3)
C11 C12 C17 C16 -175.86(18)
